data_4079635
loop_
_publ_author_name
'Guo, Tongxun'
'Dechert, Sebastian'
'Meyer, Steffen'
'Meyer, Franc'

_publ_section_title
;
 Convenient Synthetic Route to Palladium Complexes of Unconventional
 N-Heterocyclic Carbenes Derived from Pyridazine and Phthalazine
;
_journal_issue 24
_journal_name_full Organometallics
_journal_page_first 8537
_journal_paper_doi 10.1021/om300899r
_journal_volume 31
_journal_year 2012
_chemical_formula_moiety 'C46 H39 Cl2 N2 P2 Pd +, B F4 -, C H2 Cl2'
_chemical_formula_sum 'C47 H41 B Cl4 F4 N2 P2 Pd'
_chemical_formula_weight 1030.77
_chemical_name_systematic
;
 ?
;
_space_group_IT_number 62
_symmetry_cell_setting orthorhombic
_symmetry_space_group_name_Hall '-P 2ac 2n'
_symmetry_space_group_name_H-M 'P n m a'
_atom_sites_solution_hydrogens geom
_atom_sites_solution_primary direct
_atom_sites_solution_secondary difmap
_audit_creation_method SHELXL-97
_cell_angle_alpha 90.00
_cell_angle_beta 90.00
_cell_angle_gamma 90.00
_cell_formula_units_Z 4
_cell_length_a 20.2183(4)
_cell_length_b 14.8686(4)
_cell_length_c 15.0359(3)
_cell_measurement_reflns_used 51589
_cell_measurement_temperature 133(2)
_cell_measurement_theta_max 26.77
_cell_measurement_theta_min 1.69
_cell_volume 4520.06(18)
_computing_cell_refinement 'X-AREA (Stoe & Cie, 2002)'
_computing_data_collection 'X-AREA (Stoe & Cie, 2002)'
_computing_data_reduction 'X-AREA (Stoe & Cie, 2002)'
_computing_molecular_graphics 'DIAMOND (Brandenburg, 2001)'
_computing_publication_material 'SHELXL-97 (Sheldrick, 1997)'
_computing_structure_refinement 'SHELXL-97 (Sheldrick, 1997)'
_computing_structure_solution 'SHELXS-97 (Sheldrick, 1990)'
_diffrn_ambient_temperature 133(2)
_diffrn_measured_fraction_theta_full 0.996
_diffrn_measured_fraction_theta_max 0.996
_diffrn_measurement_device_type 'Stoe IPDS II'
_diffrn_measurement_method \w
_diffrn_radiation_monochromator graphite
_diffrn_radiation_source 'fine-focus sealed tube'
_diffrn_radiation_type MoK\a
_diffrn_radiation_wavelength 0.71073
_diffrn_reflns_av_R_equivalents 0.0662
_diffrn_reflns_av_sigmaI/netI 0.0298
_diffrn_reflns_limit_h_max 25
_diffrn_reflns_limit_h_min -25
_diffrn_reflns_limit_k_max 18
_diffrn_reflns_limit_k_min -18
_diffrn_reflns_limit_l_max 18
_diffrn_reflns_limit_l_min -19
_diffrn_reflns_number 51589
_diffrn_reflns_theta_full 26.77
_diffrn_reflns_theta_max 26.77
_diffrn_reflns_theta_min 1.69
_exptl_absorpt_coefficient_mu 0.771
_exptl_absorpt_correction_T_max 0.9079
_exptl_absorpt_correction_T_min 0.7482
_exptl_absorpt_correction_type numerical
_exptl_absorpt_process_details 'X-RED (Stoe & Cie, 2002)'
_exptl_crystal_colour colorless
_exptl_crystal_density_diffrn 1.515
_exptl_crystal_density_method 'not measured'
_exptl_crystal_description block
_exptl_crystal_F_000 2088
_exptl_crystal_size_max 0.2
_exptl_crystal_size_mid 0.18
_exptl_crystal_size_min 0.16
_refine_diff_density_max 1.340
_refine_diff_density_min -1.182
_refine_diff_density_rms 0.093
_refine_ls_extinction_method none
_refine_ls_goodness_of_fit_ref 1.072
_refine_ls_hydrogen_treatment constr
_refine_ls_matrix_type full
_refine_ls_number_parameters 308
_refine_ls_number_reflns 4987
_refine_ls_number_restraints 0
_refine_ls_restrained_S_all 1.072
_refine_ls_R_factor_all 0.0637
_refine_ls_R_factor_gt 0.0508
_refine_ls_shift/su_max 0.001
_refine_ls_shift/su_mean 0.000
_refine_ls_structure_factor_coef Fsqd
_refine_ls_weighting_details 'calc w=1/[\s^2^(Fo^2^)+(0.0583P)^2^+10.2999P] where P=(Fo^2^+2Fc^2^)/3'
_refine_ls_weighting_scheme calc
_refine_ls_wR_factor_gt 0.1181
_refine_ls_wR_factor_ref 0.1246
_reflns_number_gt 4277
_reflns_number_total 4987
_reflns_threshold_expression >2sigma(I)
_cod_data_source_file om300899r_si_002.cif
_cod_data_source_block 2-togu21
_cod_depositor_comments
;
The following automatic conversions were performed:

'_symmetry_cell_setting' value 'Orthorhombic' changed to
'orthorhombic' according to
/home/saulius/struct/CIF-dictionaries/cif_core.dic dictionary named
'cif_core.dic' version 2.4.2 from 2011-04-26.

Automatic conversion script
Id: cif_fix_values 1891 2012-01-12 08:04:46Z andrius 
;
_cod_database_code 4079635

loop_
_symmetry_equiv_pos_as_xyz
'x, y, z'
'-x+1/2, -y, z+1/2'
'-x, y+1/2, -z'
'x+1/2, -y+1/2, -z+1/2'
'-x, -y, -z'
'x-1/2, y, -z-1/2'
'x, -y-1/2, z'
'-x-1/2, y-1/2, z-1/2'

loop_
_atom_site_label
_atom_site_type_symbol
_atom_site_fract_x
_atom_site_fract_y
_atom_site_fract_z
_atom_site_U_iso_or_equiv
_atom_site_adp_type
_atom_site_occupancy
_atom_site_symmetry_multiplicity
_atom_site_calc_flag
_atom_site_refinement_flags
Pd1 Pd 0.284397(18) 0.2500 0.34551(2) 0.01979(11) Uani 1 2 d S
Cl1 Cl 0.47907(9) 0.2500 0.68408(12) 0.0560(5) Uani 1 2 d S
Cl2 Cl 0.21288(6) 0.2500 0.22220(8) 0.0272(3) Uani 1 2 d S
N1 N 0.3285(2) 0.2500 0.5301(3) 0.0272(9) Uani 1 2 d S
N2 N 0.3691(3) 0.2500 0.6036(3) 0.0376(11) Uani 1 2 d S
P1 P 0.28681(4) 0.40760(6) 0.34671(6) 0.02108(19) Uani 1 1 d .
C1 C 0.3490(2) 0.2500 0.4453(3) 0.0228(10) Uani 1 2 d S
C2 C 0.4184(2) 0.2500 0.4295(4) 0.0263(10) Uani 1 2 d S
C3 C 0.4436(3) 0.2500 0.3423(4) 0.0335(12) Uani 1 2 d S
H3 H 0.4146 0.2500 0.2926 0.040 Uiso 1 2 calc SR
C4 C 0.5108(3) 0.2500 0.3308(5) 0.0491(17) Uani 1 2 d S
H4 H 0.5284 0.2500 0.2722 0.059 Uiso 1 2 calc SR
C5 C 0.5541(3) 0.2500 0.4037(5) 0.0528(18) Uani 1 2 d S
H5 H 0.6005 0.2500 0.3939 0.063 Uiso 1 2 calc SR
C6 C 0.5300(3) 0.2500 0.4894(5) 0.0471(16) Uani 1 2 d S
H6 H 0.5593 0.2500 0.5388 0.057 Uiso 1 2 calc SR
C7 C 0.4618(3) 0.2500 0.5024(4) 0.0358(13) Uani 1 2 d S
C8 C 0.4313(3) 0.2500 0.5884(4) 0.0395(14) Uani 1 2 d S
C9 C 0.2575(3) 0.2500 0.5522(4) 0.0398(14) Uani 1 2 d S
H9A H 0.2371 0.3036 0.5245 0.048 Uiso 0.50 1 calc PR
H9B H 0.2371 0.1964 0.5245 0.048 Uiso 0.50 1 calc PR
C10 C 0.2411(4) 0.2500 0.6437(5) 0.083(3) Uani 1 2 d S
H10A H 0.2769 0.2217 0.6776 0.125 Uiso 0.50 1 calc PR
H10B H 0.2000 0.2162 0.6527 0.125 Uiso 0.50 1 calc PR
H10C H 0.2350 0.3121 0.6640 0.125 Uiso 0.50 1 calc PR
C11 C 0.33774(17) 0.4525(2) 0.2580(2) 0.0239(7) Uani 1 1 d .
C12 C 0.35102(18) 0.4007(3) 0.1824(2) 0.0271(7) Uani 1 1 d .
H12 H 0.3355 0.3405 0.1794 0.033 Uiso 1 1 calc R
C13 C 0.3866(2) 0.4362(3) 0.1119(3) 0.0343(9) Uani 1 1 d .
H13 H 0.3960 0.4001 0.0613 0.041 Uiso 1 1 calc R
C14 C 0.4083(2) 0.5243(3) 0.1152(3) 0.0383(10) Uani 1 1 d .
H14 H 0.4315 0.5493 0.0662 0.046 Uiso 1 1 calc R
C15 C 0.3962(2) 0.5761(3) 0.1902(3) 0.0381(9) Uani 1 1 d .
H15 H 0.4117 0.6364 0.1924 0.046 Uiso 1 1 calc R
C16 C 0.3619(2) 0.5410(3) 0.2614(3) 0.0315(8) Uani 1 1 d .
H16 H 0.3546 0.5768 0.3129 0.038 Uiso 1 1 calc R
C17 C 0.20523(17) 0.4587(2) 0.3375(2) 0.0245(7) Uani 1 1 d .
C18 C 0.1993(2) 0.5488(3) 0.3120(3) 0.0339(9) Uani 1 1 d .
H18 H 0.2374 0.5814 0.2937 0.041 Uiso 1 1 calc R
C19 C 0.1383(2) 0.5909(3) 0.3131(3) 0.0453(11) Uani 1 1 d .
H19 H 0.1345 0.6520 0.2956 0.054 Uiso 1 1 calc R
C20 C 0.0831(2) 0.5439(3) 0.3397(3) 0.0446(11) Uani 1 1 d .
H20 H 0.0413 0.5731 0.3414 0.054 Uiso 1 1 calc R
C21 C 0.0881(2) 0.4537(3) 0.3643(3) 0.0385(10) Uani 1 1 d .
H21 H 0.0497 0.4213 0.3817 0.046 Uiso 1 1 calc R
C22 C 0.14933(19) 0.4114(3) 0.3633(2) 0.0308(8) Uani 1 1 d .
H22 H 0.1529 0.3501 0.3802 0.037 Uiso 1 1 calc R
C23 C 0.31962(17) 0.4593(2) 0.4474(2) 0.0228(7) Uani 1 1 d .
C24 C 0.2774(2) 0.4917(3) 0.5130(3) 0.0362(9) Uani 1 1 d .
H24 H 0.2309 0.4902 0.5039 0.043 Uiso 1 1 calc R
C25 C 0.3025(2) 0.5261(4) 0.5915(3) 0.0468(12) Uani 1 1 d .
H25 H 0.2730 0.5481 0.6356 0.056 Uiso 1 1 calc R
C26 C 0.3695(2) 0.5289(3) 0.6067(3) 0.0396(10) Uani 1 1 d .
H26 H 0.3863 0.5524 0.6609 0.048 Uiso 1 1 calc R
C27 C 0.4120(2) 0.4973(3) 0.5425(3) 0.0374(9) Uani 1 1 d .
H27 H 0.4583 0.4988 0.5527 0.045 Uiso 1 1 calc R
C28 C 0.38766(19) 0.4631(3) 0.4626(3) 0.0322(8) Uani 1 1 d .
H28 H 0.4175 0.4422 0.4184 0.039 Uiso 1 1 calc R
B1 B 0.5256(4) 0.2500 0.9689(5) 0.0404(16) Uani 1 2 d S
F1 F 0.5167(3) 0.2500 0.8742(3) 0.0667(13) Uani 1 2 d S
F2 F 0.49668(16) 0.17299(19) 0.9967(2) 0.0592(8) Uani 1 1 d .
F3 F 0.5927(2) 0.2500 0.9834(3) 0.0578(11) Uani 1 2 d S
C31 C 0.2326(6) 0.2500 0.9923(6) 0.089(3) Uani 1 2 d S
H31A H 0.2186 0.3037 1.0263 0.107 Uiso 0.50 1 calc PR
H31B H 0.2186 0.1963 1.0263 0.107 Uiso 0.50 1 calc PR
Cl3 Cl 0.19227(9) 0.2500 0.89012(13) 0.0532(4) Uani 1 2 d S
Cl4 Cl 0.31749(12) 0.2500 0.98440(13) 0.0695(6) Uani 1 2 d S

loop_
_atom_site_aniso_label
_atom_site_aniso_U_11
_atom_site_aniso_U_22
_atom_site_aniso_U_33
_atom_site_aniso_U_23
_atom_site_aniso_U_13
_atom_site_aniso_U_12
Pd1 0.01893(18) 0.02143(19) 0.01900(18) 0.000 -0.00241(14) 0.000
Cl1 0.0447(9) 0.0805(13) 0.0429(9) 0.000 -0.0180(7) 0.000
Cl2 0.0286(6) 0.0308(6) 0.0221(5) 0.000 -0.0076(5) 0.000
N1 0.025(2) 0.037(2) 0.020(2) 0.000 -0.0029(17) 0.000
N2 0.035(3) 0.052(3) 0.026(2) 0.000 -0.008(2) 0.000
P1 0.0202(4) 0.0226(4) 0.0205(4) -0.0018(3) 0.0011(3) 0.0004(3)
C1 0.025(2) 0.020(2) 0.024(2) 0.000 -0.001(2) 0.000
C2 0.019(2) 0.029(3) 0.031(3) 0.000 -0.004(2) 0.000
C3 0.029(3) 0.040(3) 0.032(3) 0.000 0.003(2) 0.000
C4 0.029(3) 0.069(5) 0.049(4) 0.000 0.010(3) 0.000
C5 0.027(3) 0.062(4) 0.069(5) 0.000 0.010(3) 0.000
C6 0.032(3) 0.058(4) 0.051(4) 0.000 -0.006(3) 0.000
C7 0.023(3) 0.041(3) 0.043(3) 0.000 -0.005(2) 0.000
C8 0.036(3) 0.047(3) 0.036(3) 0.000 -0.015(3) 0.000
C9 0.032(3) 0.064(4) 0.023(3) 0.000 0.003(2) 0.000
C10 0.043(4) 0.180(11) 0.027(3) 0.000 0.005(3) 0.000
C11 0.0216(17) 0.0287(17) 0.0214(16) -0.0015(14) 0.0009(13) 0.0022(14)
C12 0.0251(18) 0.0304(18) 0.0258(17) -0.0026(14) 0.0015(14) 0.0016(15)
C13 0.0297(19) 0.050(2) 0.0232(18) -0.0038(17) 0.0051(15) 0.0000(18)
C14 0.028(2) 0.057(3) 0.031(2) 0.0099(19) 0.0045(16) -0.0089(18)
C15 0.032(2) 0.038(2) 0.045(2) 0.0051(19) 0.0047(18) -0.0097(18)
C16 0.033(2) 0.0293(18) 0.033(2) -0.0032(15) 0.0049(16) -0.0052(16)
C17 0.0239(17) 0.0285(17) 0.0212(16) -0.0036(14) -0.0013(13) 0.0006(14)
C18 0.0279(19) 0.0259(18) 0.048(2) -0.0021(17) -0.0037(17) 0.0034(15)
C19 0.036(2) 0.034(2) 0.066(3) -0.005(2) -0.005(2) 0.0115(19)
C20 0.031(2) 0.056(3) 0.047(3) -0.009(2) -0.0014(19) 0.018(2)
C21 0.0253(19) 0.061(3) 0.029(2) 0.0011(19) 0.0022(15) 0.0005(19)
C22 0.0274(19) 0.040(2) 0.0246(18) 0.0038(15) 0.0013(15) 0.0004(16)
C23 0.0238(17) 0.0253(17) 0.0194(15) -0.0008(13) 0.0020(13) -0.0011(14)
C24 0.0276(19) 0.056(3) 0.0250(18) -0.0058(18) 0.0038(15) 0.0017(18)
C25 0.037(2) 0.078(3) 0.0253(19) -0.018(2) 0.0039(17) 0.004(2)
C26 0.041(2) 0.053(3) 0.0243(19) -0.0100(18) -0.0001(17) -0.007(2)
C27 0.029(2) 0.051(2) 0.033(2) -0.0100(19) -0.0051(16) -0.0082(18)
C28 0.0246(18) 0.044(2) 0.0280(19) -0.0116(17) 0.0008(15) -0.0020(16)
B1 0.039(4) 0.025(3) 0.057(4) 0.000 0.010(3) 0.000
F1 0.100(4) 0.058(3) 0.042(2) 0.000 0.004(2) 0.000
F2 0.0597(18) 0.0444(15) 0.0734(19) 0.0143(14) 0.0096(15) -0.0114(14)
F3 0.039(2) 0.055(2) 0.079(3) 0.000 0.002(2) 0.000
C31 0.121(9) 0.110(8) 0.037(4) 0.000 0.000(5) 0.000
Cl3 0.0547(10) 0.0466(9) 0.0582(11) 0.000 0.0012(8) 0.000
Cl4 0.0768(14) 0.0892(15) 0.0424(10) 0.000 -0.0114(9) 0.000

loop_
_atom_type_symbol
_atom_type_description
_atom_type_scat_dispersion_real
_atom_type_scat_dispersion_imag
_atom_type_scat_source
C C 0.0033 0.0016 'International Tables Vol C Tables 4.2.6.8 and 6.1.1.4'
H H 0.0000 0.0000 'International Tables Vol C Tables 4.2.6.8 and 6.1.1.4'
N N 0.0061 0.0033 'International Tables Vol C Tables 4.2.6.8 and 6.1.1.4'
B B 0.0013 0.0007 'International Tables Vol C Tables 4.2.6.8 and 6.1.1.4'
F F 0.0171 0.0103 'International Tables Vol C Tables 4.2.6.8 and 6.1.1.4'
P P 0.1023 0.0942 'International Tables Vol C Tables 4.2.6.8 and 6.1.1.4'
Cl Cl 0.1484 0.1585 'International Tables Vol C Tables 4.2.6.8 and 6.1.1.4'
Pd Pd -0.9988 1.0072 'International Tables Vol C Tables 4.2.6.8 and 6.1.1.4'

loop_
_geom_angle_atom_site_label_1
_geom_angle_atom_site_label_2
_geom_angle_atom_site_label_3
_geom_angle
_geom_angle_site_symmetry_1
_geom_angle_site_symmetry_3
C1 Pd1 P1 88.89(2) . 7_565
C1 Pd1 P1 88.89(2) . .
P1 Pd1 P1 177.46(5) 7_565 .
C1 Pd1 Cl2 176.94(15) . .
P1 Pd1 Cl2 91.08(2) 7_565 .
P1 Pd1 Cl2 91.08(2) . .
C1 N1 N2 125.4(5) . .
C1 N1 C9 121.0(4) . .
N2 N1 C9 113.6(4) . .
C8 N2 N1 116.3(5) . .
C11 P1 C17 107.74(16) . .
C11 P1 C23 104.41(16) . .
C17 P1 C23 102.52(16) . .
C11 P1 Pd1 112.01(12) . .
C17 P1 Pd1 113.45(12) . .
C23 P1 Pd1 115.80(12) . .
N1 C1 C2 117.6(5) . .
N1 C1 Pd1 121.0(4) . .
C2 C1 Pd1 121.4(4) . .
C7 C2 C3 120.0(5) . .
C7 C2 C1 119.1(5) . .
C3 C2 C1 120.9(5) . .
C4 C3 C2 118.5(6) . .
C3 C4 C5 121.4(6) . .
C6 C5 C4 120.6(6) . .
C5 C6 C7 118.8(6) . .
C6 C7 C2 120.7(6) . .
C6 C7 C8 123.5(6) . .
C2 C7 C8 115.8(5) . .
N2 C8 C7 125.8(5) . .
N2 C8 Cl1 113.6(5) . .
C7 C8 Cl1 120.6(5) . .
C10 C9 N1 116.6(6) . .
C12 C11 C16 118.6(3) . .
C12 C11 P1 120.2(3) . .
C16 C11 P1 121.1(3) . .
C13 C12 C11 120.8(4) . .
C14 C13 C12 119.9(4) . .
C13 C14 C15 120.0(4) . .
C16 C15 C14 120.6(4) . .
C15 C16 C11 120.1(4) . .
C22 C17 C18 119.5(3) . .
C22 C17 P1 120.3(3) . .
C18 C17 P1 119.9(3) . .
C19 C18 C17 120.4(4) . .
C20 C19 C18 119.9(4) . .
C19 C20 C21 120.4(4) . .
C22 C21 C20 119.8(4) . .
C17 C22 C21 120.0(4) . .
C24 C23 C28 118.3(3) . .
C24 C23 P1 120.8(3) . .
C28 C23 P1 120.8(3) . .
C25 C24 C23 120.6(4) . .
C26 C25 C24 120.9(4) . .
C27 C26 C25 119.3(4) . .
C26 C27 C28 120.7(4) . .
C27 C28 C23 120.2(4) . .
F2 B1 F2 115.8(6) . 7_565
F2 B1 F3 112.2(4) . .
F2 B1 F3 112.2(4) 7_565 .
F2 B1 F1 104.6(4) . .
F2 B1 F1 104.6(4) 7_565 .
F3 B1 F1 106.4(6) . .
Cl4 C31 Cl3 114.0(5) . .

loop_
_geom_bond_atom_site_label_1
_geom_bond_atom_site_label_2
_geom_bond_distance
_geom_bond_site_symmetry_2
Pd1 C1 1.989(5) .
Pd1 P1 2.3438(8) 7_565
Pd1 P1 2.3439(8) .
Pd1 Cl2 2.3513(12) .
Cl1 C8 1.732(6) .
N1 C1 1.340(6) .
N1 N2 1.377(6) .
N1 C9 1.473(7) .
N2 C8 1.278(8) .
P1 C11 1.812(4) .
P1 C17 1.821(4) .
P1 C23 1.823(4) .
C1 C2 1.423(7) .
C2 C7 1.404(8) .
C2 C3 1.406(8) .
C3 C4 1.369(8) .
C4 C5 1.404(10) .
C5 C6 1.378(10) .
C6 C7 1.391(8) .
C7 C8 1.434(9) .
C9 C10 1.415(9) .
C11 C12 1.399(5) .
C11 C16 1.404(5) .
C12 C13 1.386(5) .
C13 C14 1.382(6) .
C14 C15 1.387(6) .
C15 C16 1.379(6) .
C17 C22 1.387(5) .
C17 C18 1.399(5) .
C18 C19 1.382(6) .
C19 C20 1.376(7) .
C20 C21 1.395(7) .
C21 C22 1.389(6) .
C23 C24 1.391(5) .
C23 C28 1.396(5) .
C24 C25 1.382(6) .
C25 C26 1.376(6) .
C26 C27 1.373(6) .
C27 C28 1.395(5) .
B1 F2 1.352(5) .
B1 F2 1.352(5) 7_565
B1 F3 1.374(8) .
B1 F1 1.436(9) .
C31 Cl4 1.721(12) .
C31 Cl3 1.739(9) .
